data_4118837
loop_
_publ_author_name
'Masaki Horie'
'Yuji Suzaki'
'Daisuke Hashizume'
'Tomoko Abe'
'Tiendi Wu'
'Takafumi Sassa'
'Takuya Hosokai'
'Kohtaro Osakada'

_publ_section_title
;
 Thermally-Induced Phase Transition of Pseudorotaxane Crystals: Changes in
 Conformation and Interaction of the Molecules and Optical Properties of
 the Crystals
;
_journal_name_full 'Journal of the American Chemical Society'
_journal_page_first 17932
_journal_page_last 17944
_journal_paper_doi 10.1021/ja304406c
_journal_volume 134
_journal_year 2012
_chemical_formula_moiety 'C42 H52 F6 Fe N O8 P '
_chemical_formula_sum 'C42 H52 F6 Fe N O8 P'
_chemical_formula_weight 899.69
_space_group_IT_number 2
_symmetry_cell_setting triclinic
_symmetry_Int_Tables_number 2
_symmetry_space_group_name_Hall '-P 1'
_symmetry_space_group_name_H-M 'P -1'
_cell_angle_alpha 93.325(4)
_cell_angle_beta 92.377(3)
_cell_angle_gamma 88.795(3)
_cell_formula_units_Z 2
_cell_length_a 11.7140(17)
_cell_length_b 16.999(2)
_cell_length_c 10.2955(14)
_cell_measurement_reflns_used 5699
_cell_measurement_temperature 113.1
_cell_measurement_theta_max 27.5
_cell_measurement_theta_min 3.0
_cell_volume 2044.5(5)
_computing_cell_refinement CrystalClear
_computing_data_collection CrystalClear
_computing_data_reduction CrystalStructure
_computing_publication_material 'CrystalStructure 3.7.0'
_computing_structure_refinement CRYSTALS
_computing_structure_solution SIR92
_diffrn_detector_area_resol_mean 7.31
_diffrn_measured_fraction_theta_full 0.921
_diffrn_measured_fraction_theta_max 0.921
_diffrn_measurement_device_type 'Rigaku Saturn'
_diffrn_measurement_method \w
_diffrn_radiation_type 'Mo K\a'
_diffrn_radiation_wavelength 0.71070
_diffrn_reflns_av_R_equivalents 0.022
_diffrn_reflns_limit_h_max 15
_diffrn_reflns_limit_h_min -11
_diffrn_reflns_limit_k_max 22
_diffrn_reflns_limit_k_min -21
_diffrn_reflns_limit_l_max 13
_diffrn_reflns_limit_l_min -13
_diffrn_reflns_number 15054
_diffrn_reflns_theta_full 27.48
_diffrn_reflns_theta_max 27.48
_exptl_absorpt_coefficient_mu 0.489
_exptl_absorpt_correction_T_max 0.000
_exptl_absorpt_correction_T_min 0.000
_exptl_absorpt_correction_type none
_exptl_crystal_colour colorless
_exptl_crystal_density_diffrn 1.461
_exptl_crystal_description prism
_exptl_crystal_F_000 940.00
_exptl_crystal_size_max 0.20
_exptl_crystal_size_mid 0.20
_exptl_crystal_size_min 0.20
_refine_diff_density_max 0.00
_refine_diff_density_min 0.00
_refine_ls_extinction_method none
_refine_ls_goodness_of_fit_ref 0.964
_refine_ls_hydrogen_treatment refall
_refine_ls_number_parameters 584
_refine_ls_number_reflns 7269
_refine_ls_R_factor_gt 0.0350
_refine_ls_shift/su_max 0.0000
_refine_ls_structure_factor_coef F
_refine_ls_weighting_details 'w = 1/[0.0012Fo^2^ + 1.0000\s(Fo^2^)]'
_refine_ls_weighting_scheme calc
_refine_ls_wR_factor_ref 0.0486
_reflns_number_gt 7218
_reflns_number_total 8638
_reflns_threshold_expression F^2^>2.0\s(F^2^)
_cod_data_source_file ja304406c_si_007.cif
_cod_data_source_block '__szk1880'
_cod_original_formula_sum 'C42 H52 F6 Fe N O8 P '
_cod_database_code 4118837

loop_
_symmetry_equiv_pos_site_id
_symmetry_equiv_pos_as_xyz
1 +X,+Y,+Z
2 -X,-Y,-Z

loop_
_atom_site_label
_atom_site_type_symbol
_atom_site_fract_x
_atom_site_fract_y
_atom_site_fract_z
_atom_site_U_iso_or_equiv
_atom_site_adp_type
_atom_site_occupancy
_atom_site_symmetry_multiplicity
_atom_site_calc_flag
_atom_site_refinement_flags
Fe(1) Fe 0.63700(2) 0.078030(10) 0.33516(2) 0.01872(6) Uani 1.00 1 d .
P(1) P 1.28809(4) 0.25866(3) 0.93579(4) 0.02055(10) Uani 1.00 1 d .
F(1) F 1.36364(11) 0.33603(8) 0.93434(12) 0.0435(3) Uani 1.00 1 d .
F(2) F 1.31639(10) 0.23781(8) 0.78755(11) 0.0364(3) Uani 1.00 1 d .
F(3) F 1.17727(10) 0.30773(8) 0.89066(12) 0.0423(3) Uani 1.00 1 d .
F(4) F 1.25980(11) 0.28075(9) 1.08403(11) 0.0440(3) Uani 1.00 1 d .
F(5) F 1.39817(12) 0.20966(10) 0.97992(13) 0.0551(4) Uani 1.00 1 d .
F(6) F 1.21116(12) 0.18201(8) 0.93689(13) 0.0459(3) Uani 1.00 1 d .
O(1) O 0.66751(10) 0.37419(8) 0.14072(11) 0.0217(3) Uani 1.00 1 d .
O(2) O 0.52236(10) 0.38977(8) 0.36454(11) 0.0233(3) Uani 1.00 1 d .
O(3) O 0.59840(11) 0.35528(8) 0.61378(11) 0.0233(3) Uani 1.00 1 d .
O(4) O 0.70828(11) 0.22750(6) 0.75203(12) 0.0223(3) Uani 1.00 1 d .
O(5) O 0.89558(11) 0.15396(8) 0.69631(12) 0.0234(3) Uani 1.00 1 d .
O(6) O 1.04599(10) 0.19987(8) 0.49474(12) 0.0225(3) Uani 1.00 1 d .
O(7) O 0.96381(11) 0.15946(8) 0.23060(12) 0.0248(3) Uani 1.00 1 d .
O(8) O 0.84743(10) 0.28589(6) 0.07892(12) 0.0225(3) Uani 1.00 1 d .
N(1) N 0.75294(11) 0.32231(8) 0.40928(12) 0.0172(3) Uani 1.00 1 d .
C(1) C 0.76156(13) 0.23376(10) 0.41328(17) 0.0190(3) Uani 1.00 1 d .
C(2) C 0.86538(14) 0.35984(11) 0.4442(2) 0.0288(4) Uani 1.00 1 d .
C(3) C 0.85639(13) 0.44810(10) 0.45282(17) 0.0209(4) Uani 1.00 1 d .
C(4) C 0.85127(14) 0.48859(12) 0.57316(18) 0.0252(4) Uani 1.00 1 d .
C(5) C 0.84737(17) 0.57024(12) 0.5825(2) 0.0316(5) Uani 1.00 1 d .
C(6) C 0.84570(16) 0.61207(12) 0.4716(2) 0.0336(5) Uani 1.00 1 d .
C(7) C 0.84830(18) 0.57233(12) 0.3507(2) 0.0357(5) Uani 1.00 1 d .
C(8) C 0.85483(16) 0.49067(12) 0.34200(18) 0.0284(4) Uani 1.00 1 d .
C(9) C 0.65387(13) 0.19587(10) 0.36152(16) 0.0176(3) Uani 1.00 1 d .
C(10) C 0.56310(14) 0.17033(10) 0.43621(17) 0.0208(4) Uani 1.00 1 d .
C(11) C 0.48048(14) 0.13349(11) 0.34824(18) 0.0246(4) Uani 1.00 1 d .
C(12) C 0.51988(16) 0.13675(11) 0.21993(18) 0.0246(4) Uani 1.00 1 d .
C(13) C 0.62610(14) 0.17544(10) 0.22710(16) 0.0204(4) Uani 1.00 1 d .
C(14) C 0.78807(17) 0.03170(11) 0.4011(2) 0.0301(4) Uani 1.00 1 d .
C(15) C 0.69731(18) 0.00407(11) 0.47225(19) 0.0276(4) Uani 1.00 1 d .
C(16) C 0.62043(18) -0.03670(11) 0.38175(19) 0.0280(4) Uani 1.00 1 d .
C(17) C 0.66495(18) -0.03392(11) 0.25578(19) 0.0291(4) Uani 1.00 1 d .
C(18) C 0.76821(18) 0.00828(11) 0.2675(2) 0.0309(5) Uani 1.00 1 d .
C(19) C 0.73149(16) 0.48062(11) 0.01381(17) 0.0245(4) Uani 1.00 1 d .
C(20) C 0.81276(17) 0.50929(11) -0.06426(17) 0.0274(4) Uani 1.00 1 d .
C(21) C 0.90583(17) 0.46298(12) -0.09826(18) 0.0274(4) Uani 1.00 1 d .
C(22) C 0.91920(16) 0.38720(12) -0.05324(17) 0.0243(4) Uani 1.00 1 d .
C(23) C 0.83915(14) 0.35806(11) 0.02677(16) 0.0203(4) Uani 1.00 1 d .
C(24) C 0.94162(16) 0.23658(11) 0.03391(17) 0.0240(4) Uani 1.00 1 d .
C(25) C 0.93892(17) 0.15825(11) 0.09328(17) 0.0244(4) Uani 1.00 1 d .
C(26) C 1.07824(16) 0.18153(12) 0.26741(17) 0.0258(4) Uani 1.00 1 d .
C(27) C 1.10818(16) 0.15386(12) 0.40145(17) 0.0270(4) Uani 1.00 1 d .
C(28) C 1.07919(16) 0.18380(12) 0.62553(17) 0.0251(4) Uani 1.00 1 d .
C(29) C 1.00842(14) 0.12176(11) 0.68127(17) 0.0229(4) Uani 1.00 1 d .
C(30) C 0.82249(14) 0.11307(11) 0.76604(16) 0.0206(4) Uani 1.00 1 d .
C(31) C 0.84235(17) 0.03767(11) 0.80840(17) 0.0245(4) Uani 1.00 1 d .
C(32) C 0.76130(18) 0.00258(12) 0.88113(19) 0.0299(4) Uani 1.00 1 d .
C(33) C 0.66113(18) 0.04226(12) 0.9102(2) 0.0309(5) Uani 1.00 1 d .
C(34) C 0.63948(16) 0.11773(11) 0.86761(18) 0.0255(4) Uani 1.00 1 d .
C(35) C 0.71961(14) 0.15317(10) 0.79604(16) 0.0208(4) Uani 1.00 1 d .
C(36) C 0.61775(14) 0.27669(11) 0.80300(16) 0.0216(4) Uani 1.00 1 d .
C(37) C 0.63083(16) 0.35632(11) 0.74957(16) 0.0232(4) Uani 1.00 1 d .
C(38) C 0.48579(16) 0.38558(12) 0.59004(18) 0.0305(5) Uani 1.00 1 d .
C(39) C 0.44634(16) 0.36034(12) 0.45300(19) 0.0299(4) Uani 1.00 1 d .
C(40) C 0.48358(14) 0.37243(12) 0.23321(17) 0.0262(4) Uani 1.00 1 d .
C(41) C 0.55829(16) 0.41437(12) 0.14621(17) 0.0262(4) Uani 1.00 1 d .
C(42) C 0.74362(14) 0.40551(11) 0.05939(16) 0.0207(4) Uani 1.00 1 d .
H(1) H 0.7288 0.3356 0.3239 0.021 Uiso 1.00 1 c R
H(2) H 0.6984 0.3418 0.4694 0.021 Uiso 1.00 1 c R
H(3) H 0.8229 0.2150 0.3617 0.023 Uiso 1.00 1 c R
H(4) H 0.7761 0.2203 0.5008 0.022 Uiso 1.00 1 c R
H(5) H 0.8925 0.3425 0.5262 0.034 Uiso 1.00 1 c R
H(6) H 0.9180 0.3438 0.3796 0.034 Uiso 1.00 1 c R
H(7) H 0.8504 0.4599 0.6496 0.031 Uiso 1.00 1 c R
H(8) H 0.8459 0.5974 0.6656 0.038 Uiso 1.00 1 c R
H(9) H 0.8430 0.6681 0.4783 0.041 Uiso 1.00 1 c R
H(10) H 0.8449 0.6009 0.2741 0.044 Uiso 1.00 1 c R
H(11) H 0.8589 0.4634 0.2591 0.034 Uiso 1.00 1 c R
H(12) H 0.5587 0.1766 0.5282 0.025 Uiso 1.00 1 c R
H(13) H 0.4119 0.1100 0.3714 0.030 Uiso 1.00 1 c R
H(14) H 0.4823 0.1153 0.1427 0.029 Uiso 1.00 1 c R
H(15) H 0.6717 0.1852 0.1558 0.025 Uiso 1.00 1 c R
H(16) H 0.8513 0.0610 0.4366 0.036 Uiso 1.00 1 c R
H(17) H 0.6890 0.0116 0.5635 0.033 Uiso 1.00 1 c R
H(18) H 0.5512 -0.0604 0.4021 0.034 Uiso 1.00 1 c R
H(19) H 0.6302 -0.0557 0.1771 0.034 Uiso 1.00 1 c R
H(20) H 0.8155 0.0192 0.1982 0.037 Uiso 1.00 1 c R
H(21) H 0.6670 0.5125 0.0365 0.029 Uiso 1.00 1 c R
H(22) H 0.8044 0.5609 -0.0946 0.033 Uiso 1.00 1 c R
H(23) H 0.9611 0.4825 -0.1525 0.033 Uiso 1.00 1 c R
H(24) H 0.9832 0.3553 -0.0775 0.029 Uiso 1.00 1 c R
H(25) H 0.9356 0.2293 -0.0583 0.029 Uiso 1.00 1 c R
H(26) H 1.0117 0.2614 0.0591 0.028 Uiso 1.00 1 c R
H(27) H 0.9931 0.1241 0.0517 0.029 Uiso 1.00 1 c R
H(28) H 0.8645 0.1379 0.0771 0.029 Uiso 1.00 1 c R
H(29) H 1.1294 0.1584 0.2063 0.031 Uiso 1.00 1 c R
H(30) H 1.0837 0.2373 0.2695 0.031 Uiso 1.00 1 c R
H(31) H 1.1878 0.1591 0.4203 0.032 Uiso 1.00 1 c R
H(32) H 1.0883 0.1001 0.4042 0.032 Uiso 1.00 1 c R
H(33) H 1.1570 0.1668 0.6280 0.030 Uiso 1.00 1 c R
H(34) H 1.0713 0.2312 0.6783 0.029 Uiso 1.00 1 c R
H(35) H 1.0404 0.1079 0.7633 0.027 Uiso 1.00 1 c R
H(36) H 1.0058 0.0763 0.6231 0.027 Uiso 1.00 1 c R
H(37) H 0.9113 0.0101 0.7881 0.029 Uiso 1.00 1 c R
H(38) H 0.7753 -0.0489 0.9102 0.036 Uiso 1.00 1 c R
H(39) H 0.6064 0.0181 0.9597 0.038 Uiso 1.00 1 c R
H(40) H 0.5702 0.1449 0.8878 0.031 Uiso 1.00 1 c R
H(41) H 0.5458 0.2556 0.7752 0.026 Uiso 1.00 1 c R
H(42) H 0.6236 0.2804 0.8954 0.025 Uiso 1.00 1 c R
H(43) H 0.7085 0.3712 0.7613 0.028 Uiso 1.00 1 c R
H(44) H 0.5838 0.3937 0.7955 0.028 Uiso 1.00 1 c R
H(45) H 0.4358 0.3660 0.6504 0.037 Uiso 1.00 1 c R
H(46) H 0.4860 0.4415 0.5994 0.037 Uiso 1.00 1 c R
H(47) H 0.3713 0.3804 0.4353 0.036 Uiso 1.00 1 c R
H(48) H 0.4463 0.3044 0.4438 0.036 Uiso 1.00 1 c R
H(49) H 0.4887 0.3172 0.2133 0.031 Uiso 1.00 1 c R
H(50) H 0.4065 0.3899 0.2215 0.031 Uiso 1.00 1 c R
H(51) H 0.5684 0.4671 0.1801 0.031 Uiso 1.00 1 c R
H(52) H 0.5236 0.4147 0.0612 0.031 Uiso 1.00 1 c R

loop_
_atom_site_aniso_label
_atom_site_aniso_U_11
_atom_site_aniso_U_22
_atom_site_aniso_U_33
_atom_site_aniso_U_12
_atom_site_aniso_U_13
_atom_site_aniso_U_23
Fe(1) 0.02141(12) 0.01423(12) 0.02057(12) -0.00187(9) -0.00211(9) 0.00286(9)
P(1) 0.0190(2) 0.0219(2) 0.0207(2) 0.00232(17) -0.00043(17) 0.00260(17)
F(1) 0.0414(7) 0.0373(7) 0.0519(7) -0.0165(5) 0.0128(5) -0.0094(5)
F(2) 0.0340(6) 0.0516(7) 0.0233(5) -0.0084(5) 0.0049(4) -0.0054(5)
F(3) 0.0265(6) 0.0531(8) 0.0489(7) 0.0149(5) 0.0036(5) 0.0204(6)
F(4) 0.0422(7) 0.0663(9) 0.0231(5) -0.0075(6) 0.0046(5) -0.0052(5)
F(5) 0.0371(7) 0.0763(10) 0.0532(8) 0.0288(7) 0.0012(6) 0.0270(7)
F(6) 0.0534(8) 0.0307(6) 0.0553(8) -0.0121(6) 0.0183(6) 0.0016(5)
O(1) 0.0190(5) 0.0250(6) 0.0212(5) 0.0048(4) 0.0026(4) 0.0023(4)
O(2) 0.0195(6) 0.0312(7) 0.0192(5) 0.0029(5) 0.0020(4) 0.0015(5)
O(3) 0.0219(6) 0.0301(7) 0.0180(5) 0.0073(5) 0.0025(4) 0.0022(5)
O(4) 0.0219(6) 0.0229(6) 0.0229(5) 0.0037(5) 0.0056(4) 0.0054(4)
O(5) 0.0201(6) 0.0259(6) 0.0247(6) 0.0046(5) 0.0039(4) 0.0047(5)
O(6) 0.0209(6) 0.0247(6) 0.0216(5) 0.0036(5) 0.0017(4) 0.0005(5)
O(7) 0.0239(6) 0.0300(7) 0.0207(5) 0.0018(5) 0.0024(4) 0.0030(5)
O(8) 0.0212(6) 0.0227(6) 0.0239(5) 0.0024(5) 0.0041(4) 0.0034(5)
N(1) 0.0145(6) 0.0165(6) 0.0208(6) -0.0009(5) 0.0003(5) 0.0014(5)
C(1) 0.0182(7) 0.0158(7) 0.0228(7) 0.0014(6) 0.0001(6) 0.0006(6)
C(2) 0.0156(8) 0.0214(9) 0.0489(11) -0.0020(6) -0.0049(7) 0.0001(8)
C(3) 0.0142(7) 0.0206(8) 0.0281(8) -0.0039(6) -0.0017(6) 0.0033(6)
C(4) 0.0223(8) 0.0305(10) 0.0232(8) -0.0073(7) 0.0010(6) 0.0037(7)
C(5) 0.0245(9) 0.0309(10) 0.0388(10) -0.0063(7) 0.0060(8) -0.0094(8)
C(6) 0.0192(9) 0.0198(9) 0.0623(13) -0.0020(7) 0.0037(8) 0.0048(9)
C(7) 0.0281(10) 0.0393(11) 0.0418(11) -0.0062(8) -0.0032(8) 0.0215(9)
C(8) 0.0264(9) 0.0348(10) 0.0241(8) -0.0074(8) -0.0017(7) 0.0019(7)
C(9) 0.0181(7) 0.0133(7) 0.0213(7) 0.0007(6) 0.0007(6) 0.0012(6)
C(10) 0.0208(8) 0.0189(8) 0.0232(8) 0.0004(6) 0.0037(6) 0.0022(6)
C(11) 0.0191(8) 0.0201(8) 0.0350(9) -0.0032(6) -0.0012(7) 0.0057(7)
C(12) 0.0261(9) 0.0188(8) 0.0286(8) -0.0027(7) -0.0082(7) 0.0039(7)
C(13) 0.0239(8) 0.0170(8) 0.0205(7) 0.0004(6) 0.0002(6) 0.0037(6)
C(14) 0.0248(9) 0.0195(9) 0.0454(11) 0.0032(7) -0.0095(8) 0.0048(8)
C(15) 0.0373(10) 0.0180(8) 0.0272(8) 0.0021(7) -0.0062(7) 0.0066(7)
C(16) 0.0376(10) 0.0157(8) 0.0310(9) -0.0038(7) -0.0031(8) 0.0056(7)
C(17) 0.0420(11) 0.0159(8) 0.0287(9) 0.0031(7) -0.0040(8) 0.0002(7)
C(18) 0.0340(10) 0.0195(9) 0.0399(10) 0.0066(7) 0.0059(8) 0.0065(8)
C(19) 0.0288(9) 0.0232(9) 0.0211(8) 0.0025(7) -0.0020(7) 0.0006(6)
C(20) 0.0368(10) 0.0236(9) 0.0219(8) -0.0047(7) -0.0050(7) 0.0049(7)
C(21) 0.0278(9) 0.0321(10) 0.0228(8) -0.0086(7) -0.0025(7) 0.0052(7)
C(22) 0.0216(8) 0.0304(10) 0.0210(8) -0.0025(7) -0.0008(6) 0.0022(7)
C(23) 0.0212(8) 0.0226(8) 0.0168(7) -0.0004(6) -0.0022(6) 0.0009(6)
C(24) 0.0245(9) 0.0268(9) 0.0205(8) 0.0053(7) 0.0027(6) 0.0007(7)
C(25) 0.0274(9) 0.0238(9) 0.0218(8) 0.0035(7) 0.0023(6) -0.0006(6)
C(26) 0.0241(9) 0.0302(10) 0.0235(8) 0.0035(7) 0.0062(6) 0.0017(7)
C(27) 0.0233(9) 0.0317(10) 0.0256(8) 0.0075(7) 0.0021(7) 0.0008(7)
C(28) 0.0211(8) 0.0310(10) 0.0225(8) 0.0009(7) -0.0030(6) -0.0016(7)
C(29) 0.0206(8) 0.0261(9) 0.0216(8) 0.0062(7) -0.0009(6) 0.0000(7)
C(30) 0.0204(8) 0.0258(9) 0.0155(7) -0.0014(6) 0.0003(6) -0.0004(6)
C(31) 0.0282(9) 0.0224(9) 0.0224(8) 0.0031(7) 0.0013(7) -0.0016(7)
C(32) 0.0408(11) 0.0212(9) 0.0279(9) -0.0013(8) 0.0031(8) 0.0023(7)
C(33) 0.0342(10) 0.0259(10) 0.0334(10) -0.0065(8) 0.0069(8) 0.0019(8)
C(34) 0.0249(9) 0.0244(9) 0.0274(8) -0.0029(7) 0.0052(7) 0.0004(7)
C(35) 0.0225(8) 0.0200(8) 0.0196(7) -0.0010(6) -0.0014(6) 0.0001(6)
C(36) 0.0219(8) 0.0248(9) 0.0181(7) 0.0021(6) 0.0041(6) -0.0003(6)
C(37) 0.0280(9) 0.0225(9) 0.0187(7) 0.0021(7) 0.0013(6) -0.0007(6)
C(38) 0.0244(9) 0.0424(11) 0.0253(9) 0.0130(8) 0.0073(7) 0.0089(8)
C(39) 0.0177(8) 0.0424(11) 0.0304(9) 0.0045(8) 0.0018(7) 0.0095(8)
C(40) 0.0167(8) 0.0385(11) 0.0228(8) 0.0053(7) -0.0014(6) -0.0008(7)
C(41) 0.0229(9) 0.0347(10) 0.0205(8) 0.0108(7) 0.0002(6) 0.0024(7)
C(42) 0.0217(8) 0.0234(8) 0.0169(7) -0.0013(6) -0.0013(6) 0.0010(6)

loop_
_atom_type_symbol
_atom_type_description
_atom_type_scat_dispersion_real
_atom_type_scat_dispersion_imag
_atom_type_scat_source
C C 0.003 0.002
;
International Tables for Crystallography
(1992, Vol. C, Tables 4.2.6.8 and 6.1.1.4)
;
H H 0.000 0.000
;
International Tables for Crystallography
(1992, Vol. C, Table 6.1.1.4)
;
N N 0.006 0.003
;
International Tables for Crystallography
(1992, Vol. C, Tables 4.2.6.8 and 6.1.1.4)
;
O O 0.011 0.006
;
International Tables for Crystallography
(1992, Vol. C, Tables 4.2.6.8 and 6.1.1.4)
;
F F 0.017 0.010
;
International Tables for Crystallography
(1992, Vol. C, Tables 4.2.6.8 and 6.1.1.4)
;
P P 0.102 0.094
;
International Tables for Crystallography
(1992, Vol. C, Tables 4.2.6.8 and 6.1.1.4)
;
Fe Fe 0.346 0.844
;
International Tables for Crystallography
(1992, Vol. C, Tables 4.2.6.8 and 6.1.1.4)
;

loop_
_geom_angle_atom_site_label_1
_geom_angle_atom_site_label_2
_geom_angle_atom_site_label_3
_geom_angle
C(9) Fe(1) C(10) 41.27(6)
C(9) Fe(1) C(11) 69.06(6)
C(9) Fe(1) C(12) 68.82(6)
C(9) Fe(1) C(13) 41.27(6)
C(9) Fe(1) C(14) 105.07(7)
C(9) Fe(1) C(15) 121.25(7)
C(9) Fe(1) C(16) 158.78(7)
C(9) Fe(1) C(17) 157.79(7)
C(9) Fe(1) C(18) 120.83(7)
C(10) Fe(1) C(11) 40.94(6)
C(10) Fe(1) C(12) 68.65(7)
C(10) Fe(1) C(13) 69.08(6)
C(10) Fe(1) C(14) 119.93(7)
C(10) Fe(1) C(15) 105.44(7)
C(10) Fe(1) C(16) 122.95(7)
C(10) Fe(1) C(17) 160.53(7)
C(10) Fe(1) C(18) 156.43(7)
C(11) Fe(1) C(12) 40.51(7)
C(11) Fe(1) C(13) 68.42(7)
C(11) Fe(1) C(14) 156.70(7)
C(11) Fe(1) C(15) 121.63(8)
C(11) Fe(1) C(16) 108.31(7)
C(11) Fe(1) C(17) 125.27(7)
C(11) Fe(1) C(18) 161.42(7)
C(12) Fe(1) C(13) 40.39(7)
C(12) Fe(1) C(14) 160.22(8)
C(12) Fe(1) C(15) 158.44(8)
C(12) Fe(1) C(16) 123.73(7)
C(12) Fe(1) C(17) 109.82(7)
C(12) Fe(1) C(18) 124.92(7)
C(13) Fe(1) C(14) 122.84(7)
C(13) Fe(1) C(15) 158.80(7)
C(13) Fe(1) C(16) 159.02(7)
C(13) Fe(1) C(17) 123.21(7)
C(13) Fe(1) C(18) 107.69(7)
C(14) Fe(1) C(15) 40.83(8)
C(14) Fe(1) C(16) 68.60(8)
C(14) Fe(1) C(17) 68.36(7)
C(14) Fe(1) C(18) 40.85(8)
C(15) Fe(1) C(16) 40.90(7)
C(15) Fe(1) C(17) 68.49(7)
C(15) Fe(1) C(18) 68.72(8)
C(16) Fe(1) C(17) 40.54(7)
C(16) Fe(1) C(18) 68.42(8)
C(17) Fe(1) C(18) 40.48(8)
F(1) P(1) F(2) 89.44(7)
F(1) P(1) F(3) 90.29(7)
F(1) P(1) F(4) 89.93(7)
F(1) P(1) F(5) 89.82(7)
F(1) P(1) F(6) 179.27(7)
F(2) P(1) F(3) 90.29(6)
F(2) P(1) F(4) 179.25(8)
F(2) P(1) F(5) 89.44(7)
F(2) P(1) F(6) 90.65(7)
F(3) P(1) F(4) 89.32(7)
F(3) P(1) F(5) 179.70(7)
F(3) P(1) F(6) 88.99(7)
F(4) P(1) F(5) 90.96(7)
F(4) P(1) F(6) 89.98(7)
F(5) P(1) F(6) 90.90(8)
C(41) O(1) C(42) 114.99(14)
C(39) O(2) C(40) 111.04(13)
C(37) O(3) C(38) 112.84(13)
C(35) O(4) C(36) 117.14(13)
C(29) O(5) C(30) 117.43(14)
C(27) O(6) C(28) 112.87(13)
C(25) O(7) C(26) 113.72(13)
C(23) O(8) C(24) 114.70(13)
C(1) N(1) C(2) 111.46(12)
N(1) C(1) C(9) 111.29(13)
N(1) C(2) C(3) 112.32(13)
C(2) C(3) C(4) 120.03(17)
C(2) C(3) C(8) 121.18(16)
C(4) C(3) C(8) 118.79(16)
C(3) C(4) C(5) 120.47(18)
C(4) C(5) C(6) 120.29(19)
C(5) C(6) C(7) 119.80(19)
C(6) C(7) C(8) 119.7(2)
C(3) C(8) C(7) 120.89(17)
Fe(1) C(9) C(1) 123.18(11)
Fe(1) C(9) C(10) 69.80(9)
Fe(1) C(9) C(13) 70.42(9)
C(1) C(9) C(10) 126.56(14)
C(1) C(9) C(13) 125.53(15)
C(10) C(9) C(13) 107.85(14)
Fe(1) C(10) C(9) 68.93(9)
Fe(1) C(10) C(11) 70.27(9)
C(9) C(10) C(11) 107.83(15)
Fe(1) C(11) C(10) 68.79(9)
Fe(1) C(11) C(12) 70.01(10)
C(10) C(11) C(12) 108.01(15)
Fe(1) C(12) C(11) 69.48(10)
Fe(1) C(12) C(13) 69.42(10)
C(11) C(12) C(13) 108.46(15)
Fe(1) C(13) C(9) 68.31(9)
Fe(1) C(13) C(12) 70.19(10)
C(9) C(13) C(12) 107.85(15)
Fe(1) C(14) C(15) 69.97(11)
Fe(1) C(14) C(18) 70.08(11)
C(15) C(14) C(18) 108.41(17)
Fe(1) C(15) C(14) 69.20(11)
Fe(1) C(15) C(16) 69.97(11)
C(14) C(15) C(16) 107.65(17)
Fe(1) C(16) C(15) 69.13(10)
Fe(1) C(16) C(17) 69.81(10)
C(15) C(16) C(17) 107.76(17)
Fe(1) C(17) C(16) 69.65(10)
Fe(1) C(17) C(18) 69.37(10)
C(16) C(17) C(18) 108.35(17)
Fe(1) C(18) C(14) 69.07(11)
Fe(1) C(18) C(17) 70.15(11)
C(14) C(18) C(17) 107.82(18)
C(20) C(19) C(42) 120.47(17)
C(19) C(20) C(21) 120.04(17)
C(20) C(21) C(22) 120.17(18)
C(21) C(22) C(23) 120.42(17)
O(8) C(23) C(22) 124.38(16)
O(8) C(23) C(42) 116.73(15)
C(22) C(23) C(42) 118.88(17)
O(8) C(24) C(25) 109.76(14)
O(7) C(25) C(24) 115.48(14)
O(7) C(26) C(27) 109.05(15)
O(6) C(27) C(26) 109.27(15)
O(6) C(28) C(29) 113.65(14)
O(5) C(29) C(28) 107.67(14)
O(5) C(30) C(31) 125.57(16)
O(5) C(30) C(35) 115.09(15)
C(31) C(30) C(35) 119.34(16)
C(30) C(31) C(32) 120.09(17)
C(31) C(32) C(33) 120.17(18)
C(32) C(33) C(34) 120.46(19)
C(33) C(34) C(35) 119.78(17)
O(4) C(35) C(30) 115.22(15)
O(4) C(35) C(34) 124.61(15)
C(30) C(35) C(34) 120.16(16)
O(4) C(36) C(37) 106.47(14)
O(3) C(37) C(36) 111.39(14)
O(3) C(38) C(39) 108.89(15)
O(2) C(39) C(38) 109.08(15)
O(2) C(40) C(41) 108.13(14)
O(1) C(41) C(40) 109.14(15)
O(1) C(42) C(19) 123.41(15)
O(1) C(42) C(23) 116.55(15)
C(19) C(42) C(23) 120.00(16)
C(1) N(1) H(1) 109.0
C(1) N(1) H(2) 109.0
C(2) N(1) H(1) 109.0
C(2) N(1) H(2) 108.9
H(1) N(1) H(2) 109.5
N(1) C(1) H(3) 108.9
N(1) C(1) H(4) 109.0
C(9) C(1) H(3) 109.0
C(9) C(1) H(4) 109.2
H(3) C(1) H(4) 109.5
N(1) C(2) H(5) 108.7
N(1) C(2) H(6) 108.7
C(3) C(2) H(5) 108.9
C(3) C(2) H(6) 108.8
H(5) C(2) H(6) 109.5
C(3) C(4) H(7) 119.5
C(5) C(4) H(7) 120.0
C(4) C(5) H(8) 119.8
C(6) C(5) H(8) 119.9
C(5) C(6) H(9) 120.1
C(7) C(6) H(9) 120.1
C(6) C(7) H(10) 120.0
C(8) C(7) H(10) 120.3
C(3) C(8) H(11) 119.4
C(7) C(8) H(11) 119.8
Fe(1) C(10) H(12) 126.1
C(9) C(10) H(12) 126.0
C(11) C(10) H(12) 126.1
Fe(1) C(11) H(13) 125.8
C(10) C(11) H(13) 126.1
C(12) C(11) H(13) 125.9
Fe(1) C(12) H(14) 125.6
C(11) C(12) H(14) 125.7
C(13) C(12) H(14) 125.8
Fe(1) C(13) H(15) 126.1
C(9) C(13) H(15) 125.9
C(12) C(13) H(15) 126.2
Fe(1) C(14) H(16) 125.6
C(15) C(14) H(16) 125.8
C(18) C(14) H(16) 125.8
Fe(1) C(15) H(17) 126.0
C(14) C(15) H(17) 126.2
C(16) C(15) H(17) 126.2
Fe(1) C(16) H(18) 125.6
C(15) C(16) H(18) 126.0
C(17) C(16) H(18) 126.3
Fe(1) C(17) H(19) 125.6
C(16) C(17) H(19) 125.6
C(18) C(17) H(19) 126.1
Fe(1) C(18) H(20) 126.0
C(14) C(18) H(20) 126.1
C(17) C(18) H(20) 126.0
C(20) C(19) H(21) 119.9
C(42) C(19) H(21) 119.6
C(19) C(20) H(22) 120.1
C(21) C(20) H(22) 119.8
C(20) C(21) H(23) 119.9
C(22) C(21) H(23) 119.9
C(21) C(22) H(24) 119.9
C(23) C(22) H(24) 119.7
O(8) C(24) H(25) 109.4
O(8) C(24) H(26) 109.4
C(25) C(24) H(25) 109.7
C(25) C(24) H(26) 109.2
H(25) C(24) H(26) 109.5
O(7) C(25) H(27) 108.0
O(7) C(25) H(28) 107.9
C(24) C(25) H(27) 108.2
C(24) C(25) H(28) 107.7
H(27) C(25) H(28) 109.5
O(7) C(26) H(29) 109.7
O(7) C(26) H(30) 109.5
C(27) C(26) H(29) 110.1
C(27) C(26) H(30) 109.0
H(29) C(26) H(30) 109.5
O(6) C(27) H(31) 109.7
O(6) C(27) H(32) 109.4
C(26) C(27) H(31) 109.9
C(26) C(27) H(32) 109.1
H(31) C(27) H(32) 109.5
O(6) C(28) H(33) 108.6
O(6) C(28) H(34) 108.3
C(29) C(28) H(33) 108.7
C(29) C(28) H(34) 108.1
H(33) C(28) H(34) 109.5
O(5) C(29) H(35) 109.9
O(5) C(29) H(36) 109.8
C(28) C(29) H(35) 110.4
C(28) C(29) H(36) 109.5
H(35) C(29) H(36) 109.5
C(30) C(31) H(37) 119.8
C(32) C(31) H(37) 120.1
C(31) C(32) H(38) 119.9
C(33) C(32) H(38) 120.0
C(32) C(33) H(39) 119.7
C(34) C(33) H(39) 119.8
C(33) C(34) H(40) 120.2
C(35) C(34) H(40) 120.0
O(4) C(36) H(41) 110.1
O(4) C(36) H(42) 110.3
C(37) C(36) H(41) 110.0
C(37) C(36) H(42) 110.6
H(41) C(36) H(42) 109.5
O(3) C(37) H(43) 109.1
O(3) C(37) H(44) 108.9
C(36) C(37) H(43) 108.8
C(36) C(37) H(44) 109.2
H(43) C(37) H(44) 109.5
O(3) C(38) H(45) 109.8
O(3) C(38) H(46) 109.5
C(39) C(38) H(45) 109.9
C(39) C(38) H(46) 109.2
H(45) C(38) H(46) 109.5
O(2) C(39) H(47) 109.6
O(2) C(39) H(48) 109.6
C(38) C(39) H(47) 110.0
C(38) C(39) H(48) 109.1
H(47) C(39) H(48) 109.5
O(2) C(40) H(49) 109.8
O(2) C(40) H(50) 109.7
C(41) C(40) H(49) 109.7
C(41) C(40) H(50) 110.0
H(49) C(40) H(50) 109.5
O(1) C(41) H(51) 109.6
O(1) C(41) H(52) 109.5
C(40) C(41) H(51) 109.4
C(40) C(41) H(52) 109.7
H(51) C(41) H(52) 109.5

loop_
_geom_bond_atom_site_label_1
_geom_bond_atom_site_label_2
_geom_bond_distance
Fe(1) C(9) 2.0186(17)
Fe(1) C(10) 2.0302(17)
Fe(1) C(11) 2.0498(17)
Fe(1) C(12) 2.0569(18)
Fe(1) C(13) 2.0467(17)
Fe(1) C(14) 2.0288(19)
Fe(1) C(15) 2.0390(19)
Fe(1) C(16) 2.0503(19)
Fe(1) C(17) 2.0524(18)
Fe(1) C(18) 2.042(2)
P(1) F(1) 1.6017(14)
P(1) F(2) 1.5935(12)
P(1) F(3) 1.5957(13)
P(1) F(4) 1.5970(12)
P(1) F(5) 1.5853(15)
P(1) F(6) 1.6006(14)
O(1) C(41) 1.439(2)
O(1) C(42) 1.383(2)
O(2) C(39) 1.418(2)
O(2) C(40) 1.425(2)
O(3) C(37) 1.4326(19)
O(3) C(38) 1.423(2)
O(4) C(35) 1.369(2)
O(4) C(36) 1.434(2)
O(5) C(29) 1.431(2)
O(5) C(30) 1.366(2)
O(6) C(27) 1.418(2)
O(6) C(28) 1.426(2)
O(7) C(25) 1.431(2)
O(7) C(26) 1.430(2)
O(8) C(23) 1.367(2)
O(8) C(24) 1.447(2)
N(1) C(1) 1.509(2)
N(1) C(2) 1.497(2)
C(1) C(9) 1.493(2)
C(2) C(3) 1.500(2)
C(3) C(4) 1.385(2)
C(3) C(8) 1.385(2)
C(4) C(5) 1.386(2)
C(5) C(6) 1.378(3)
C(6) C(7) 1.382(3)
C(7) C(8) 1.387(2)
C(9) C(10) 1.427(2)
C(9) C(13) 1.433(2)
C(10) C(11) 1.427(2)
C(11) C(12) 1.422(2)
C(12) C(13) 1.417(2)
C(14) C(15) 1.419(2)
C(14) C(18) 1.421(2)
C(15) C(16) 1.429(2)
C(16) C(17) 1.421(2)
C(17) C(18) 1.417(2)
C(19) C(20) 1.385(2)
C(19) C(42) 1.388(2)
C(20) C(21) 1.376(2)
C(21) C(22) 1.398(2)
C(22) C(23) 1.391(2)
C(23) C(42) 1.406(2)
C(24) C(25) 1.498(2)
C(26) C(27) 1.509(2)
C(28) C(29) 1.508(2)
C(30) C(31) 1.390(2)
C(30) C(35) 1.409(2)
C(31) C(32) 1.397(2)
C(32) C(33) 1.376(2)
C(33) C(34) 1.395(2)
C(34) C(35) 1.385(2)
C(36) C(37) 1.503(2)
C(38) C(39) 1.507(2)
C(40) C(41) 1.497(2)
N(1) H(1) 0.950
N(1) H(2) 0.950
C(1) H(3) 0.950
C(1) H(4) 0.950
C(2) H(5) 0.950
C(2) H(6) 0.950
C(4) H(7) 0.950
C(5) H(8) 0.950
C(6) H(9) 0.950
C(7) H(10) 0.950
C(8) H(11) 0.950
C(10) H(12) 0.950
C(11) H(13) 0.950
C(12) H(14) 0.950
C(13) H(15) 0.950
C(14) H(16) 0.950
C(15) H(17) 0.950
C(16) H(18) 0.950
C(17) H(19) 0.950
C(18) H(20) 0.950
C(19) H(21) 0.950
C(20) H(22) 0.950
C(21) H(23) 0.950
C(22) H(24) 0.950
C(24) H(25) 0.950
C(24) H(26) 0.950
C(25) H(27) 0.950
C(25) H(28) 0.950
C(26) H(29) 0.950
C(26) H(30) 0.950
C(27) H(31) 0.950
C(27) H(32) 0.950
C(28) H(33) 0.950
C(28) H(34) 0.950
C(29) H(35) 0.950
C(29) H(36) 0.950
C(31) H(37) 0.950
C(32) H(38) 0.950
C(33) H(39) 0.950
C(34) H(40) 0.950
C(36) H(41) 0.950
C(36) H(42) 0.950
C(37) H(43) 0.950
C(37) H(44) 0.950
C(38) H(45) 0.950
C(38) H(46) 0.950
C(39) H(47) 0.950
C(39) H(48) 0.950
C(40) H(49) 0.950
C(40) H(50) 0.950
C(41) H(51) 0.950
C(41) H(52) 0.950

loop_
_geom_contact_atom_site_label_1
_geom_contact_atom_site_label_2
_geom_contact_distance
_geom_contact_site_symmetry_2
F(1) C(19) 3.309(2) 76602
F(1) C(20) 3.545(2) 76602
F(1) C(36) 3.429(2) 65501
F(1) C(40) 3.359(2) 65601
F(1) C(41) 3.333(2) 65601
F(2) C(17) 3.472(2) 75602
F(2) C(28) 3.300(2) .
F(3) C(7) 3.305(2) 76602
F(3) C(20) 3.498(2) 76602
F(3) C(22) 3.344(2) 55601
F(3) C(24) 3.456(2) 55601
F(3) C(28) 3.519(2) .
F(4) C(26) 3.433(2) 55601
F(4) C(40) 3.350(2) 65601
F(5) C(12) 3.109(2) 65601
F(5) C(34) 3.412(2) 65501
F(5) C(36) 3.462(2) 65501
F(6) C(17) 3.447(2) 75602
F(6) C(24) 3.444(2) 55601
F(6) C(28) 3.502(2) .
F(6) C(29) 3.590(2) .
O(1) N(1) 3.0725(17) .
O(1) C(8) 3.516(2) .
O(1) C(13) 3.591(2) .
O(2) N(1) 2.9412(17) .
O(3) N(1) 2.8567(18) .
O(3) C(1) 3.442(2) .
O(3) C(10) 3.567(2) .
O(4) C(1) 3.576(2) .
O(5) C(1) 3.576(2) .
O(6) C(1) 3.447(2) .
O(6) C(2) 3.460(2) .
O(6) C(6) 3.458(2) 76602
O(7) C(1) 3.273(2) .
O(7) C(18) 3.526(2) .
N(1) O(1) 3.0725(17) .
N(1) O(2) 2.9412(17) .
N(1) O(3) 2.8567(18) .
C(1) O(3) 3.442(2) .
C(1) O(4) 3.576(2) .
C(1) O(5) 3.576(2) .
C(1) O(6) 3.447(2) .
C(1) O(7) 3.273(2) .
C(2) O(6) 3.460(2) .
C(2) C(6) 3.494(2) 76602
C(3) C(5) 3.510(2) 76602
C(4) C(8) 3.536(2) 76602
C(4) C(21) 3.467(2) 55601
C(5) C(3) 3.510(2) 76602
C(6) O(6) 3.458(2) 76602
C(6) C(2) 3.494(2) 76602
C(6) C(39) 3.555(2) 66602
C(7) F(3) 3.305(2) 76602
C(8) O(1) 3.516(2) .
C(8) C(4) 3.536(2) 76602
C(8) C(42) 3.396(2) .
C(10) O(3) 3.567(2) .
C(10) C(39) 3.479(2) .
C(11) C(16) 3.566(2) 65602
C(12) F(5) 3.109(2) 45401
C(13) O(1) 3.591(2) .
C(14) C(29) 3.586(2) 75602
C(16) C(11) 3.566(2) 65602
C(17) F(2) 3.472(2) 75602
C(17) F(6) 3.447(2) 75602
C(18) O(7) 3.526(2) .
C(18) C(29) 3.434(2) 75602
C(19) F(1) 3.309(2) 76602
C(19) C(37) 3.525(2) 55401
C(20) F(1) 3.545(2) 76602
C(20) F(3) 3.498(2) 76602
C(21) C(4) 3.467(2) 55401
C(21) C(21) 3.162(2) 76502
C(21) C(22) 3.552(2) 76502
C(22) F(3) 3.344(2) 55401
C(22) C(21) 3.552(2) 76502
C(24) F(3) 3.456(2) 55401
C(24) F(6) 3.444(2) 55401
C(26) F(4) 3.433(2) 55401
C(28) F(2) 3.300(2) .
C(28) F(3) 3.519(2) .
C(28) F(6) 3.502(2) .
C(29) F(6) 3.590(2) .
C(29) C(14) 3.586(2) 75602
C(29) C(18) 3.434(2) 75602
C(34) F(5) 3.412(2) 45501
C(36) F(1) 3.429(2) 45501
C(36) F(5) 3.462(2) 45501
C(37) C(19) 3.525(2) 55601
C(37) C(42) 3.465(2) 55601
C(39) C(6) 3.555(2) 66602
C(39) C(10) 3.479(2) .
C(40) F(1) 3.359(2) 45401
C(40) F(4) 3.350(2) 45401
C(41) F(1) 3.333(2) 45401
C(42) C(8) 3.396(2) .
C(42) C(37) 3.465(2) 55401
Fe(1) H(18) 3.589 65602
P(1) H(10) 3.599 76602
P(1) H(22) 3.561 76602
P(1) H(26) 3.525 55601
P(1) H(41) 3.500 65501
F(1) H(10) 3.383 76602
F(1) H(21) 2.594 76602
F(1) H(22) 3.075 76602
F(1) H(41) 3.003 65501
F(1) H(42) 3.204 65501
F(1) H(44) 3.199 65501
F(1) H(45) 3.149 65501
F(1) H(49) 3.199 65601
F(1) H(50) 3.068 65601
F(1) H(52) 2.589 65601
F(2) H(10) 3.372 76602
F(2) H(19) 3.184 75602
F(2) H(33) 2.694 .
F(2) H(34) 3.042 .
F(2) H(40) 3.483 65501
F(2) H(41) 2.719 65501
F(2) H(45) 3.057 65501
F(3) H(10) 2.368 76602
F(3) H(22) 2.980 76602
F(3) H(24) 2.425 55601
F(3) H(25) 3.230 55601
F(3) H(26) 2.809 55601
F(3) H(33) 3.512 .
F(3) H(34) 2.744 .
F(4) H(8) 3.464 76702
F(4) H(22) 2.777 76602
F(4) H(26) 2.931 55601
F(4) H(29) 2.973 55601
F(4) H(30) 3.001 55601
F(4) H(49) 3.004 65601
F(4) H(50) 2.833 65601
F(5) H(14) 2.543 65601
F(5) H(19) 3.013 75602
F(5) H(40) 2.473 65501
F(5) H(41) 2.932 65501
F(5) H(42) 3.102 65501
F(5) H(49) 3.099 65601
F(6) H(19) 3.028 75602
F(6) H(25) 3.312 55601
F(6) H(26) 2.963 55601
F(6) H(27) 3.063 55601
F(6) H(29) 3.023 55601
F(6) H(33) 3.214 .
F(6) H(34) 3.211 .
F(6) H(35) 2.887 .
F(6) H(38) 2.829 75702
O(1) H(1) 2.125 .
O(1) H(2) 3.463 .
O(1) H(11) 2.918 .
O(1) H(15) 3.224 .
O(1) H(42) 2.939 55401
O(2) H(1) 2.611 .
O(2) H(2) 2.435 .
O(2) H(46) 2.871 66602
O(3) H(1) 3.404 .
O(3) H(2) 1.930 .
O(3) H(4) 3.262 .
O(3) H(5) 3.597 .
O(3) H(7) 3.474 .
O(3) H(12) 3.152 .
O(4) H(2) 3.588 .
O(4) H(4) 2.733 .
O(4) H(12) 2.938 .
O(4) H(25) 3.235 55601
O(5) H(4) 2.692 .
O(5) H(16) 3.057 .
O(5) H(25) 2.792 55601
O(6) H(3) 2.913 .
O(6) H(4) 3.176 .
O(6) H(5) 2.998 .
O(6) H(6) 3.110 .
O(6) H(9) 2.613 76602
O(6) H(16) 3.329 .
O(7) H(3) 2.326 .
O(7) H(6) 3.449 .
O(7) H(15) 3.501 .
O(7) H(16) 3.126 .
O(7) H(20) 2.974 .
O(7) H(37) 3.204 75602
O(8) H(1) 3.000 .
O(8) H(3) 3.241 .
O(8) H(6) 3.272 .
O(8) H(11) 3.451 .
O(8) H(15) 2.869 .
O(8) H(42) 3.167 55401
C(2) H(9) 3.504 76602
C(4) H(23) 3.061 55601
C(4) H(43) 3.375 .
C(4) H(47) 3.395 66602
C(5) H(6) 3.140 76602
C(5) H(22) 3.397 55601
C(5) H(23) 3.396 55601
C(5) H(47) 2.681 66602
C(6) H(5) 3.177 76602
C(6) H(6) 3.190 76602
C(6) H(34) 3.338 76602
C(6) H(45) 3.500 66602
C(6) H(47) 2.752 66602
C(7) H(5) 3.546 76602
C(7) H(7) 3.561 76602
C(7) H(23) 3.176 76502
C(7) H(34) 3.523 76602
C(7) H(45) 3.468 66602
C(7) H(47) 3.507 66602
C(8) H(7) 3.568 76602
C(8) H(23) 3.026 76502
C(9) H(48) 3.136 .
C(9) H(49) 3.206 .
C(10) H(18) 2.950 65602
C(10) H(48) 2.632 .
C(10) H(49) 3.560 .
C(11) H(17) 3.386 65602
C(11) H(18) 2.959 65602
C(11) H(31) 3.550 45501
C(11) H(48) 3.037 .
C(11) H(49) 3.496 .
C(12) H(39) 3.434 55401
C(12) H(39) 3.450 65602
C(12) H(40) 3.505 55401
C(12) H(49) 3.086 .
C(13) H(28) 3.280 .
C(13) H(40) 3.538 55401
C(13) H(49) 2.877 .
C(14) H(32) 3.359 75602
C(14) H(33) 3.420 75602
C(14) H(35) 3.485 75602
C(14) H(36) 3.421 .
C(14) H(36) 3.012 75602
C(15) H(13) 2.936 65602
C(15) H(18) 3.334 65602
C(15) H(31) 3.287 75602
C(15) H(32) 3.297 75602
C(15) H(33) 3.464 75602
C(16) H(12) 3.398 65602
C(16) H(13) 2.936 65602
C(16) H(18) 3.395 65602
C(16) H(33) 3.384 75602
C(17) H(33) 3.285 75602
C(17) H(39) 3.265 55401
C(17) H(40) 3.590 65602
C(18) H(28) 3.280 .
C(18) H(33) 3.311 75602
C(18) H(35) 2.971 75602
C(18) H(36) 3.182 75602
C(19) H(10) 3.509 .
C(19) H(11) 2.906 .
C(19) H(43) 3.114 55401
C(19) H(44) 3.103 55401
C(19) H(52) 3.527 66502
C(20) H(7) 3.063 55401
C(20) H(8) 3.275 55401
C(20) H(11) 3.481 .
C(20) H(23) 3.392 76502
C(20) H(24) 3.563 76502
C(20) H(43) 3.111 55401
C(20) H(44) 3.565 55401
C(20) H(50) 3.456 66502
C(21) H(7) 2.647 55401
C(21) H(8) 3.473 55401
C(21) H(11) 3.559 76502
C(21) H(23) 3.066 76502
C(21) H(43) 3.080 55401
C(22) H(7) 3.425 55401
C(22) H(11) 3.490 .
C(22) H(23) 3.270 76502
C(22) H(43) 3.065 55401
C(23) H(1) 3.415 .
C(23) H(11) 2.908 .
C(23) H(42) 3.097 55401
C(23) H(43) 3.094 55401
C(24) H(15) 3.593 .
C(25) H(3) 3.219 .
C(25) H(15) 3.240 .
C(25) H(20) 3.068 .
C(25) H(37) 3.575 75602
C(26) H(3) 3.212 .
C(26) H(6) 3.472 .
C(26) H(37) 3.275 75602
C(26) H(38) 3.315 75602
C(27) H(3) 3.493 .
C(27) H(9) 3.257 76602
C(27) H(16) 3.469 .
C(27) H(37) 3.315 75602
C(28) H(9) 2.967 76602
C(29) H(16) 3.193 .
C(29) H(20) 3.386 75602
C(29) H(25) 3.289 55601
C(30) H(4) 3.390 .
C(30) H(16) 3.484 .
C(30) H(17) 3.032 .
C(30) H(25) 2.903 55601
C(30) H(27) 3.485 55601
C(30) H(28) 3.224 55601
C(31) H(17) 3.051 .
C(31) H(27) 3.296 55601
C(31) H(28) 3.168 55601
C(31) H(29) 3.338 75602
C(31) H(32) 3.226 75602
C(32) H(14) 3.513 65602
C(32) H(17) 3.355 .
C(32) H(20) 3.296 55601
C(32) H(28) 3.193 55601
C(32) H(29) 3.098 75602
C(33) H(14) 3.409 55601
C(33) H(14) 3.199 65602
C(33) H(15) 3.404 55601
C(33) H(19) 3.331 55601
C(33) H(19) 3.499 65602
C(33) H(20) 3.445 55601
C(33) H(28) 3.281 55601
C(34) H(14) 3.444 55601
C(34) H(15) 3.129 55601
C(34) H(17) 3.584 .
C(34) H(18) 3.593 65602
C(34) H(19) 3.356 65602
C(34) H(28) 3.346 55601
C(35) H(4) 3.403 .
C(35) H(12) 3.314 .
C(35) H(17) 3.309 .
C(35) H(25) 3.150 55601
C(35) H(28) 3.314 55601
C(36) H(12) 3.272 .
C(37) H(2) 3.017 .
C(37) H(7) 3.376 .
C(37) H(52) 3.573 55601
C(38) H(2) 2.893 .
C(38) H(51) 3.413 66602
C(39) H(2) 2.961 .
C(39) H(9) 3.540 66602
C(39) H(12) 3.480 .
C(39) H(46) 3.553 66602
C(40) H(1) 3.047 .
C(40) H(2) 3.478 .
C(40) H(46) 3.531 66602
C(41) H(1) 3.000 .
C(41) H(21) 3.430 66502
C(41) H(42) 3.441 55401
C(41) H(46) 3.528 66602
C(42) H(1) 3.047 .
C(42) H(11) 2.571 .
C(42) H(42) 2.976 55401
C(42) H(43) 3.103 55401
C(42) H(44) 3.234 55401
H(1) O(1) 2.125 .
H(1) O(2) 2.611 .
H(1) O(3) 3.404 .
H(1) O(8) 3.000 .
H(1) C(23) 3.415 .
H(1) C(40) 3.047 .
H(1) C(41) 3.000 .
H(1) C(42) 3.047 .
H(1) H(49) 3.006 .
H(1) H(51) 3.271 .
H(2) O(1) 3.463 .
H(2) O(2) 2.435 .
H(2) O(3) 1.930 .
H(2) O(4) 3.588 .
H(2) C(37) 3.017 .
H(2) C(38) 2.893 .
H(2) C(39) 2.961 .
H(2) C(40) 3.478 .
H(2) H(43) 3.015 .
H(2) H(46) 3.268 .
H(2) H(48) 3.031 .
H(2) H(49) 3.541 .
H(3) O(6) 2.913 .
H(3) O(7) 2.326 .
H(3) O(8) 3.241 .
H(3) C(25) 3.219 .
H(3) C(26) 3.212 .
H(3) C(27) 3.493 .
H(3) H(28) 3.192 .
H(3) H(30) 3.272 .
H(4) O(3) 3.262 .
H(4) O(4) 2.733 .
H(4) O(5) 2.692 .
H(4) O(6) 3.176 .
H(4) C(30) 3.390 .
H(4) C(35) 3.403 .
H(5) O(3) 3.597 .
H(5) O(6) 2.998 .
H(5) C(6) 3.177 76602
H(5) C(7) 3.546 76602
H(5) H(9) 3.101 76602
H(5) H(34) 3.213 .
H(5) H(43) 3.316 .
H(6) O(6) 3.110 .
H(6) O(7) 3.449 .
H(6) O(8) 3.272 .
H(6) C(5) 3.140 76602
H(6) C(6) 3.190 76602
H(6) C(26) 3.472 .
H(6) H(8) 3.024 76602
H(6) H(9) 3.113 76602
H(6) H(30) 2.850 .
H(7) O(3) 3.474 .
H(7) C(7) 3.561 76602
H(7) C(8) 3.568 76602
H(7) C(20) 3.063 55601
H(7) C(21) 2.647 55601
H(7) C(22) 3.425 55601
H(7) C(37) 3.376 .
H(7) H(22) 3.118 55601
H(7) H(23) 2.386 55601
H(7) H(43) 2.612 .
H(8) F(4) 3.464 76702
H(8) C(20) 3.275 55601
H(8) C(21) 3.473 55601
H(8) H(6) 3.024 76602
H(8) H(22) 2.647 55601
H(8) H(23) 3.041 55601
H(8) H(30) 2.976 76602
H(8) H(47) 2.735 66602
H(8) H(50) 3.219 66602
H(9) O(6) 2.613 76602
H(9) C(2) 3.504 76602
H(9) C(27) 3.257 76602
H(9) C(28) 2.967 76602
H(9) C(39) 3.540 66602
H(9) H(5) 3.101 76602
H(9) H(6) 3.113 76602
H(9) H(30) 3.076 76602
H(9) H(31) 3.080 76602
H(9) H(33) 3.072 76602
H(9) H(34) 2.659 76602
H(9) H(45) 3.519 66602
H(9) H(47) 2.851 66602
H(9) H(48) 3.530 66602
H(10) P(1) 3.599 76602
H(10) F(1) 3.383 76602
H(10) F(2) 3.372 76602
H(10) F(3) 2.368 76602
H(10) C(19) 3.509 .
H(10) H(21) 3.446 .
H(10) H(23) 2.939 76502
H(10) H(24) 3.046 76502
H(10) H(34) 3.044 76602
H(10) H(45) 3.438 66602
H(11) O(1) 2.918 .
H(11) O(8) 3.451 .
H(11) C(19) 2.906 .
H(11) C(20) 3.481 .
H(11) C(21) 3.559 76502
H(11) C(22) 3.490 .
H(11) C(23) 2.908 .
H(11) C(42) 2.571 .
H(11) H(21) 3.274 .
H(11) H(23) 2.624 76502
H(11) H(51) 3.466 .
H(12) O(3) 3.152 .
H(12) O(4) 2.938 .
H(12) C(16) 3.398 65602
H(12) C(35) 3.314 .
H(12) C(36) 3.272 .
H(12) C(39) 3.480 .
H(12) H(18) 2.533 65602
H(12) H(41) 2.814 .
H(12) H(48) 2.685 .
H(13) C(15) 2.936 65602
H(13) C(16) 2.936 65602
H(13) H(17) 2.538 65602
H(13) H(18) 2.542 65602
H(13) H(31) 2.795 45501
H(13) H(48) 3.375 .
H(14) F(5) 2.543 45401
H(14) C(32) 3.513 65602
H(14) C(33) 3.409 55401
H(14) C(33) 3.199 65602
H(14) C(34) 3.444 55401
H(14) H(19) 3.594 65502
H(14) H(38) 3.258 65602
H(14) H(39) 2.856 55401
H(14) H(39) 2.657 65602
H(14) H(40) 2.933 55401
H(14) H(49) 3.470 .
H(15) O(1) 3.224 .
H(15) O(7) 3.501 .
H(15) O(8) 2.869 .
H(15) C(24) 3.593 .
H(15) C(25) 3.240 .
H(15) C(33) 3.404 55401
H(15) C(34) 3.129 55401
H(15) H(28) 2.531 .
H(15) H(39) 3.469 55401
H(15) H(40) 3.007 55401
H(15) H(42) 3.234 55401
H(15) H(49) 3.119 .
H(16) O(5) 3.057 .
H(16) O(6) 3.329 .
H(16) O(7) 3.126 .
H(16) C(27) 3.469 .
H(16) C(29) 3.193 .
H(16) C(30) 3.484 .
H(16) H(32) 2.906 .
H(16) H(32) 3.322 75602
H(16) H(36) 2.589 .
H(16) H(36) 2.896 75602
H(17) C(11) 3.386 65602
H(17) C(30) 3.032 .
H(17) C(31) 3.051 .
H(17) C(32) 3.355 .
H(17) C(34) 3.584 .
H(17) C(35) 3.309 .
H(17) H(13) 2.538 65602
H(17) H(18) 2.946 65602
H(17) H(31) 3.224 75602
H(17) H(32) 3.212 75602
H(17) H(37) 3.410 .
H(18) Fe(1) 3.589 65602
H(18) C(10) 2.950 65602
H(18) C(11) 2.959 65602
H(18) C(15) 3.334 65602
H(18) C(16) 3.395 65602
H(18) C(34) 3.593 65602
H(18) H(12) 2.533 65602
H(18) H(13) 2.542 65602
H(18) H(17) 2.946 65602
H(18) H(18) 3.056 65602
H(18) H(40) 3.497 65602
H(19) F(2) 3.184 75602
H(19) F(5) 3.013 75602
H(19) F(6) 3.028 75602
H(19) C(33) 3.331 55401
H(19) C(33) 3.499 65602
H(19) C(34) 3.356 65602
H(19) H(14) 3.594 65502
H(19) H(38) 3.300 55401
H(19) H(39) 2.631 55401
H(19) H(39) 3.127 65602
H(19) H(40) 2.856 65602
H(20) O(7) 2.974 .
H(20) C(25) 3.068 .
H(20) C(29) 3.386 75602
H(20) C(32) 3.296 55401
H(20) C(33) 3.445 55401
H(20) H(27) 3.242 .
H(20) H(28) 2.520 .
H(20) H(35) 2.751 75602
H(20) H(36) 3.208 75602
H(20) H(37) 3.228 75602
H(20) H(38) 3.140 55401
H(20) H(39) 3.395 55401
H(21) F(1) 2.594 76602
H(21) C(41) 3.430 66502
H(21) H(10) 3.446 .
H(21) H(11) 3.274 .
H(21) H(44) 3.238 55401
H(21) H(50) 3.288 66502
H(21) H(51) 3.497 66502
H(21) H(52) 2.715 66502
H(22) P(1) 3.561 76602
H(22) F(1) 3.075 76602
H(22) F(3) 2.980 76602
H(22) F(4) 2.777 76602
H(22) C(5) 3.397 55401
H(22) H(7) 3.118 55401
H(22) H(8) 2.647 55401
H(22) H(24) 3.294 76502
H(22) H(50) 2.877 66502
H(23) C(4) 3.061 55401
H(23) C(5) 3.396 55401
H(23) C(7) 3.176 76502
H(23) C(8) 3.026 76502
H(23) C(20) 3.392 76502
H(23) C(21) 3.066 76502
H(23) C(22) 3.270 76502
H(23) H(7) 2.386 55401
H(23) H(8) 3.041 55401
H(23) H(10) 2.939 76502
H(23) H(11) 2.624 76502
H(23) H(23) 3.257 76502
H(23) H(24) 3.581 76502
H(23) H(43) 3.599 55401
H(24) F(3) 2.425 55401
H(24) C(20) 3.563 76502
H(24) H(10) 3.046 76502
H(24) H(22) 3.294 76502
H(24) H(23) 3.581 76502
H(24) H(34) 3.368 55401
H(24) H(43) 3.572 55401
H(25) F(3) 3.230 55401
H(25) F(6) 3.312 55401
H(25) O(4) 3.235 55401
H(25) O(5) 2.792 55401
H(25) C(29) 3.289 55401
H(25) C(30) 2.903 55401
H(25) C(35) 3.150 55401
H(25) H(34) 3.202 55401
H(25) H(35) 2.964 55401
H(26) P(1) 3.525 55401
H(26) F(3) 2.809 55401
H(26) F(4) 2.931 55401
H(26) F(6) 2.963 55401
H(27) F(6) 3.063 55401
H(27) C(30) 3.485 55401
H(27) C(31) 3.296 55401
H(27) H(20) 3.242 .
H(27) H(35) 3.038 55401
H(27) H(37) 3.360 55401
H(27) H(37) 3.059 75602
H(27) H(38) 2.995 75602
H(28) C(13) 3.280 .
H(28) C(18) 3.280 .
H(28) C(30) 3.224 55401
H(28) C(31) 3.168 55401
H(28) C(32) 3.193 55401
H(28) C(33) 3.281 55401
H(28) C(34) 3.346 55401
H(28) C(35) 3.314 55401
H(28) H(3) 3.192 .
H(28) H(15) 2.531 .
H(28) H(20) 2.520 .
H(29) F(4) 2.973 55401
H(29) F(6) 3.023 55401
H(29) C(31) 3.338 75602
H(29) C(32) 3.098 75602
H(29) H(37) 2.918 75602
H(29) H(38) 2.432 75602
H(30) F(4) 3.001 55401
H(30) H(3) 3.272 .
H(30) H(6) 2.850 .
H(30) H(8) 2.976 76602
H(30) H(9) 3.076 76602
H(31) C(11) 3.550 65501
H(31) C(15) 3.287 75602
H(31) H(9) 3.080 76602
H(31) H(13) 2.795 65501
H(31) H(17) 3.224 75602
H(32) C(14) 3.359 75602
H(32) C(15) 3.297 75602
H(32) C(31) 3.226 75602
H(32) H(16) 2.906 .
H(32) H(16) 3.322 75602
H(32) H(17) 3.212 75602
H(32) H(36) 3.210 75602
H(32) H(37) 2.645 75602
H(33) F(2) 2.694 .
H(33) F(3) 3.512 .
H(33) F(6) 3.214 .
H(33) C(14) 3.420 75602
H(33) C(15) 3.464 75602
H(33) C(16) 3.384 75602
H(33) C(17) 3.285 75602
H(33) C(18) 3.311 75602
H(33) H(9) 3.072 76602
H(34) F(2) 3.042 .
H(34) F(3) 2.744 .
H(34) F(6) 3.211 .
H(34) C(6) 3.338 76602
H(34) C(7) 3.523 76602
H(34) H(5) 3.213 .
H(34) H(9) 2.659 76602
H(34) H(10) 3.044 76602
H(34) H(24) 3.368 55601
H(34) H(25) 3.202 55601
H(35) F(6) 2.887 .
H(35) C(14) 3.485 75602
H(35) C(18) 2.971 75602
H(35) H(20) 2.751 75602
H(35) H(25) 2.964 55601
H(35) H(27) 3.038 55601
H(36) C(14) 3.421 .
H(36) C(14) 3.012 75602
H(36) C(18) 3.182 75602
H(36) H(16) 2.589 .
H(36) H(16) 2.896 75602
H(36) H(20) 3.208 75602
H(36) H(32) 3.210 75602
H(36) H(36) 3.521 75602
H(37) O(7) 3.204 75602
H(37) C(25) 3.575 75602
H(37) C(26) 3.275 75602
H(37) C(27) 3.315 75602
H(37) H(17) 3.410 .
H(37) H(20) 3.228 75602
H(37) H(27) 3.360 55601
H(37) H(27) 3.059 75602
H(37) H(29) 2.918 75602
H(37) H(32) 2.645 75602
H(38) F(6) 2.829 75702
H(38) C(26) 3.315 75602
H(38) H(14) 3.258 65602
H(38) H(19) 3.300 55601
H(38) H(20) 3.140 55601
H(38) H(27) 2.995 75602
H(38) H(29) 2.432 75602
H(39) C(12) 3.434 55601
H(39) C(12) 3.450 65602
H(39) C(17) 3.265 55601
H(39) H(14) 2.856 55601
H(39) H(14) 2.657 65602
H(39) H(15) 3.469 55601
H(39) H(19) 2.631 55601
H(39) H(19) 3.127 65602
H(39) H(20) 3.395 55601
H(39) H(39) 2.752 65702
H(40) F(2) 3.483 45501
H(40) F(5) 2.473 45501
H(40) C(12) 3.505 55601
H(40) C(13) 3.538 55601
H(40) C(17) 3.590 65602
H(40) H(14) 2.933 55601
H(40) H(15) 3.007 55601
H(40) H(18) 3.497 65602
H(40) H(19) 2.856 65602
H(41) P(1) 3.500 45501
H(41) F(1) 3.003 45501
H(41) F(2) 2.719 45501
H(41) F(5) 2.932 45501
H(41) H(12) 2.814 .
H(42) F(1) 3.204 45501
H(42) F(5) 3.102 45501
H(42) O(1) 2.939 55601
H(42) O(8) 3.167 55601
H(42) C(23) 3.097 55601
H(42) C(41) 3.441 55601
H(42) C(42) 2.976 55601
H(42) H(15) 3.234 55601
H(42) H(52) 3.015 55601
H(43) C(4) 3.375 .
H(43) C(19) 3.114 55601
H(43) C(20) 3.111 55601
H(43) C(21) 3.080 55601
H(43) C(22) 3.065 55601
H(43) C(23) 3.094 55601
H(43) C(42) 3.103 55601
H(43) H(2) 3.015 .
H(43) H(5) 3.316 .
H(43) H(7) 2.612 .
H(43) H(23) 3.599 55601
H(43) H(24) 3.572 55601
H(44) F(1) 3.199 45501
H(44) C(19) 3.103 55601
H(44) C(20) 3.565 55601
H(44) C(42) 3.234 55601
H(44) H(21) 3.238 55601
H(44) H(51) 2.938 66602
H(44) H(52) 2.854 55601
H(45) F(1) 3.149 45501
H(45) F(2) 3.057 45501
H(45) C(6) 3.500 66602
H(45) C(7) 3.468 66602
H(45) H(9) 3.519 66602
H(45) H(10) 3.438 66602
H(45) H(51) 3.245 66602
H(46) O(2) 2.871 66602
H(46) C(39) 3.553 66602
H(46) C(40) 3.531 66602
H(46) C(41) 3.528 66602
H(46) H(2) 3.268 .
H(46) H(46) 2.967 66602
H(46) H(47) 3.532 66602
H(46) H(50) 3.542 66602
H(46) H(51) 2.765 66602
H(47) C(4) 3.395 66602
H(47) C(5) 2.681 66602
H(47) C(6) 2.752 66602
H(47) C(7) 3.507 66602
H(47) H(8) 2.735 66602
H(47) H(9) 2.851 66602
H(47) H(46) 3.532 66602
H(48) C(9) 3.136 .
H(48) C(10) 2.632 .
H(48) C(11) 3.037 .
H(48) H(2) 3.031 .
H(48) H(9) 3.530 66602
H(48) H(12) 2.685 .
H(48) H(13) 3.375 .
H(49) F(1) 3.199 45401
H(49) F(4) 3.004 45401
H(49) F(5) 3.099 45401
H(49) C(9) 3.206 .
H(49) C(10) 3.560 .
H(49) C(11) 3.496 .
H(49) C(12) 3.086 .
H(49) C(13) 2.877 .
H(49) H(1) 3.006 .
H(49) H(2) 3.541 .
H(49) H(14) 3.470 .
H(49) H(15) 3.119 .
H(50) F(1) 3.068 45401
H(50) F(4) 2.833 45401
H(50) C(20) 3.456 66502
H(50) H(8) 3.219 66602
H(50) H(21) 3.288 66502
H(50) H(22) 2.877 66502
H(50) H(46) 3.542 66602
H(51) C(38) 3.413 66602
H(51) H(1) 3.271 .
H(51) H(11) 3.466 .
H(51) H(21) 3.497 66502
H(51) H(44) 2.938 66602
H(51) H(45) 3.245 66602
H(51) H(46) 2.765 66602
H(51) H(52) 3.412 66502
H(52) F(1) 2.589 45401
H(52) C(19) 3.527 66502
H(52) C(37) 3.573 55401
H(52) H(21) 2.715 66502
H(52) H(42) 3.015 55401
H(52) H(44) 2.854 55401
H(52) H(51) 3.412 66502
H(52) H(52) 3.257 66502
